data_2210925
loop_
_publ_author_name
'Ren, Qing-Yun'
'He, Hong-Wu'
'Meng, Xiang-Gao'

_publ_section_title
2-(3,5-Difluorophenoxy)-5-methyl-3-phenyl-8,9,10,11-tetrahydro-4<i>H</i>-benzo[4',5']thieno[3',2':5,6]pyrido[4,3-<i>d</i>]pyrimidin-4(3<i>H</i>)-one
_journal_coeditor_code CI2179
_journal_issue 11
_journal_name_full 'Acta Crystallographica Section E'
_journal_page_first o5029
_journal_page_last o5031
_journal_paper_doi 10.1107/S1600536806041523
_journal_volume 62
_journal_year 2006
_chemical_formula_iupac 'C26 H19 F2 N3 O2 S'
_chemical_formula_moiety 'C26 H19 F2 N3 O2 S'
_chemical_formula_sum 'C26 H19 F2 N3 O2 S'
_chemical_formula_weight 475.50
_chemical_name_systematic
;
2-(3,5-Difluorophenoxy)-5-methyl-3-phenyl-8,9,10,11-tetrahydro-
4H-benzo[4',5']thieno[3',2':5,6]pyrido[4,3-d]pyrimidin-
4(3H)-one
;
_space_group_IT_number 2
_symmetry_cell_setting triclinic
_symmetry_space_group_name_Hall '-P 1'
_symmetry_space_group_name_H-M 'P -1'
_atom_sites_solution_hydrogens geom
_atom_sites_solution_primary direct
_atom_sites_solution_secondary difmap
_cell_angle_alpha 82.536(2)
_cell_angle_beta 80.807(2)
_cell_angle_gamma 88.738(2)
_cell_formula_units_Z 4
_cell_length_a 11.8431(12)
_cell_length_b 13.2490(14)
_cell_length_c 15.0574(16)
_cell_measurement_reflns_used 3446
_cell_measurement_temperature 298(2)
_cell_measurement_theta_max 21.11
_cell_measurement_theta_min 2.20
_cell_volume 2312.5(4)
_computing_cell_refinement 'SAINT (Bruker, 2000)'
_computing_data_collection 'SMART (Bruker, 2000)'
_computing_data_reduction SAINT
_computing_molecular_graphics 'SHELXTL (Bruker, 1997)'
_computing_publication_material SHELXTL
_computing_structure_refinement 'SHELXL97 (Sheldrick, 1997)'
_computing_structure_solution 'SHELXS97 (Sheldrick, 1997)'
_diffrn_ambient_temperature 292(2)
_diffrn_measured_fraction_theta_full 0.986
_diffrn_measured_fraction_theta_max 0.986
_diffrn_measurement_device_type 'Bruker SMART CCD area-detector'
_diffrn_measurement_method '\f and \w'
_diffrn_radiation_monochromator graphite
_diffrn_radiation_source 'fine-focus sealed tube'
_diffrn_radiation_type MoK\a
_diffrn_radiation_wavelength 0.71073
_diffrn_reflns_av_R_equivalents 0.0703
_diffrn_reflns_av_sigmaI/netI 0.0861
_diffrn_reflns_limit_h_max 15
_diffrn_reflns_limit_h_min -15
_diffrn_reflns_limit_k_max 16
_diffrn_reflns_limit_k_min -16
_diffrn_reflns_limit_l_max 19
_diffrn_reflns_limit_l_min -19
_diffrn_reflns_number 21943
_diffrn_reflns_theta_full 27.00
_diffrn_reflns_theta_max 27.00
_diffrn_reflns_theta_min 1.55
_diffrn_standards_number 0
_exptl_absorpt_coefficient_mu 0.185
_exptl_absorpt_correction_T_max 0.976
_exptl_absorpt_correction_T_min 0.957
_exptl_absorpt_correction_type multi-scan
_exptl_absorpt_process_details '(SADABS; Bruker, 2000)'
_exptl_crystal_colour colourless
_exptl_crystal_density_diffrn 1.366
_exptl_crystal_density_method 'not measured'
_exptl_crystal_description Block
_exptl_crystal_F_000 984
_exptl_crystal_size_max 0.30
_exptl_crystal_size_mid 0.20
_exptl_crystal_size_min 0.13
_refine_diff_density_max 0.249
_refine_diff_density_min -0.299
_refine_ls_extinction_method none
_refine_ls_goodness_of_fit_ref 0.849
_refine_ls_hydrogen_treatment constr
_refine_ls_matrix_type full
_refine_ls_number_parameters 634
_refine_ls_number_reflns 9945
_refine_ls_number_restraints 33
_refine_ls_restrained_S_all 0.855
_refine_ls_R_factor_all 0.1266
_refine_ls_R_factor_gt 0.0610
_refine_ls_shift/su_max 0.002
_refine_ls_shift/su_mean 0.000
_refine_ls_structure_factor_coef Fsqd
_refine_ls_weighting_details 'calc w = 1/[\s^2^(Fo^2^)+(0.0832P)^2^] where P=(Fo^2^+2Fc^2^)/3'
_refine_ls_weighting_scheme calc
_refine_ls_wR_factor_gt 0.1455
_refine_ls_wR_factor_ref 0.1713
_reflns_number_gt 4588
_reflns_number_total 9945
_reflns_threshold_expression I>2\s(I)
_cod_data_source_file ci2179.cif
_cod_data_source_block I
_cod_depositor_comments
;
The following automatic conversions were performed:
'_symmetry_cell_setting' value 'Triclinic' changed to 'triclinic'
according to '/home/saulius/struct/CIF-dictionaries/cif_core.dic'
dictionary named 'cif_core.dic' version 2.4.1 from 2010-06-29.

Automatic conversion script
Id: cif_fix_enum 1527 2010-12-29 10:47:43Z saulius 

The following automatic conversions were performed:

'_symmetry_cell_setting' value 'Triclinic' changed to 'triclinic'
according to /home/saulius/struct/CIF-dictionaries/cif_core.dic
dictionary named 'cif_core.dic' version 2.4.1 from 2010-06-29.

Automatic conversion script
Id: cif_fix_values 1715 2011-07-08 13:25:40Z adriana 
;
_cod_database_code 2210925
_cod_database_fobs_code 2210925

loop_
_symmetry_equiv_pos_as_xyz
'x, y, z'
'-x, -y, -z'

loop_
_atom_site_type_symbol
_atom_site_label
_atom_site_fract_x
_atom_site_fract_y
_atom_site_fract_z
_atom_site_U_iso_or_equiv
_atom_site_adp_type
_atom_site_calc_flag
_atom_site_refinement_flags
_atom_site_occupancy
_atom_site_disorder_assembly
_atom_site_disorder_group
C C1 1.1654(2) 0.0127(2) 0.11006(17) 0.0525(7) Uani d . 1 . .
C C2 1.2251(2) 0.1118(2) 0.1050(2) 0.0639(8) Uani d . 1 . .
H H2A 1.2003 0.1413 0.1607 0.077 Uiso calc R 1 . .
H H2B 1.2038 0.1584 0.0552 0.077 Uiso calc R 1 . .
C C3 1.3549(3) 0.0994(3) 0.0913(3) 0.0916(11) Uani d . 1 . .
H H3A 1.3832 0.1128 0.0268 0.110 Uiso calc R 1 . .
H H3B 1.3863 0.1514 0.1201 0.110 Uiso calc R 1 . .
C C4 1.4000(3) 0.0017(4) 0.1252(3) 0.1221(16) Uani d U 1 . .
H H4A 1.4813 0.0007 0.1024 0.147 Uiso calc R 1 . .
H H4B 1.3914 -0.0028 0.1907 0.147 Uiso calc R 1 . .
C C5 1.3494(2) -0.0884(3) 0.1029(3) 0.0830(10) Uani d . 1 . .
H H5A 1.3666 -0.1471 0.1442 0.100 Uiso calc R 1 . .
H H5B 1.3822 -0.1000 0.0418 0.100 Uiso calc R 1 . .
C C6 1.2227(2) -0.0766(2) 0.1094(2) 0.0635(8) Uani d . 1 . .
C C7 1.0434(2) -0.00270(19) 0.11921(17) 0.0474(6) Uani d . 1 . .
C C8 1.0146(2) -0.10479(19) 0.12512(17) 0.0512(7) Uani d . 1 . .
C C9 0.8215(2) -0.0796(2) 0.14094(18) 0.0488(6) Uani d . 1 . .
C C10 0.7058(2) -0.1283(2) 0.1562(2) 0.0645(8) Uani d . 1 . .
H H10A 0.6665 -0.1047 0.1063 0.097 Uiso calc R 1 . .
H H10B 0.6624 -0.1105 0.2115 0.097 Uiso calc R 1 . .
H H10C 0.7143 -0.2009 0.1605 0.097 Uiso calc R 1 . .
C C11 0.8396(2) 0.02782(19) 0.13281(17) 0.0484(6) Uani d . 1 . .
C C12 0.9514(2) 0.06658(19) 0.12147(17) 0.0478(6) Uani d . 1 . .
C C13 0.8899(2) 0.2292(2) 0.1138(2) 0.0614(8) Uani d . 1 . .
C C14 0.7446(2) 0.0993(2) 0.1362(2) 0.0571(7) Uani d . 1 . .
C C15 1.0139(2) 0.3710(2) 0.0776(2) 0.0652(8) Uani d . 1 . .
C C16 1.0471(3) 0.4348(2) 0.1325(2) 0.0806(10) Uani d . 1 . .
H H16 1.0003 0.4477 0.1856 0.097 Uiso calc R 1 . .
C C17 1.1534(3) 0.4793(2) 0.1057(3) 0.0894(11) Uani d . 1 . .
C C18 1.2229(3) 0.4644(2) 0.0282(3) 0.0834(11) Uani d . 1 . .
H H18 1.2935 0.4965 0.0111 0.100 Uiso calc R 1 . .
C C19 1.1842(3) 0.4002(2) -0.0233(3) 0.0781(10) Uani d . 1 . .
C C20 1.0814(3) 0.3526(2) -0.0022(2) 0.0760(9) Uani d . 1 . .
H H20 1.0576 0.3095 -0.0397 0.091 Uiso calc R 1 . .
C C21 0.6855(2) 0.2784(2) 0.1333(2) 0.0663(8) Uani d . 1 . .
C C22 0.6633(3) 0.3268(3) 0.2101(3) 0.0871(11) Uani d . 1 . .
H H22 0.7070 0.3123 0.2563 0.105 Uiso calc R 1 . .
C C23 0.5752(4) 0.3972(3) 0.2176(4) 0.1104(14) Uani d . 1 . .
H H23 0.5602 0.4318 0.2682 0.133 Uiso calc R 1 . .
C C24 0.5109(3) 0.4151(3) 0.1496(4) 0.1122(17) Uani d . 1 . .
H H24 0.4514 0.4620 0.1546 0.135 Uiso calc R 1 . .
C C25 0.5321(3) 0.3655(3) 0.0741(3) 0.1029(13) Uani d . 1 . .
H H25 0.4867 0.3780 0.0289 0.124 Uiso calc R 1 . .
C C26 0.6211(3) 0.2970(2) 0.0659(3) 0.0798(10) Uani d . 1 . .
H H26 0.6371 0.2638 0.0145 0.096 Uiso calc R 1 . .
C C27 0.1630(3) 1.2070(3) 0.3546(2) 0.0777(9) Uani d . 1 A .
C C28 0.2695(4) 1.2704(3) 0.3482(3) 0.1047(13) Uani d D 1 . .
H H28A 0.2979 1.2936 0.2850 0.126 Uiso calc PR 0.569(12) A 1
H H28B 0.2501 1.3300 0.3788 0.126 Uiso calc PR 0.569(12) A 1
H H28C 0.2747 1.3237 0.2974 0.126 Uiso d PR 0.431(12) A 2
H H28D 0.2683 1.3004 0.4031 0.126 Uiso d PR 0.431(12) A 2
C C29 0.3606(7) 1.2125(6) 0.3894(8) 0.095(3) Uani d PDU 0.569(12) A 1
H H29A 0.3400 1.2020 0.4549 0.114 Uiso calc PR 0.569(12) A 1
H H29B 0.4320 1.2500 0.3741 0.114 Uiso calc PR 0.569(12) A 1
C C30 0.3747(7) 1.1092(8) 0.3524(8) 0.081(3) Uani d PDU 0.569(12) A 1
H H30A 0.4374 1.0724 0.3762 0.097 Uiso calc PR 0.569(12) A 1
H H30B 0.3948 1.1211 0.2869 0.097 Uiso calc PR 0.569(12) A 1
C C29' 0.3720(8) 1.2030(7) 0.3307(10) 0.100(4) Uani d PDU 0.431(12) A 2
H H29C 0.4397 1.2406 0.3355 0.119 Uiso calc PR 0.431(12) A 2
H H29D 0.3795 1.1875 0.2688 0.119 Uiso calc PR 0.431(12) A 2
C C30' 0.3691(11) 1.1020(10) 0.3947(11) 0.090(5) Uani d PDU 0.431(12) A 2
H H30C 0.3595 1.1148 0.4575 0.108 Uiso calc PR 0.431(12) A 2
H H30D 0.4395 1.0642 0.3813 0.108 Uiso calc PR 0.431(12) A 2
C C31 0.2658(2) 1.0421(2) 0.3773(2) 0.0734(9) Uani d D 1 . .
H H31A 0.2719 0.9880 0.3391 0.088 Uiso calc PR 0.569(12) A 1
H H31B 0.2594 1.0111 0.4399 0.088 Uiso calc PR 0.569(12) A 1
H H31C 0.2921 1.0128 0.3235 0.088 Uiso d PR 0.431(12) A 2
H H31D 0.2452 0.9889 0.4272 0.088 Uiso d PR 0.431(12) A 2
C C32 0.1611(2) 1.1039(2) 0.36501(19) 0.0598(7) Uani d . 1 A .
C C33 0.0486(2) 1.0656(2) 0.36616(17) 0.0535(7) Uani d . 1 . .
C C34 -0.0313(3) 1.1432(2) 0.3574(2) 0.0674(8) Uani d . 1 A .
C C35 -0.1851(2) 1.0381(2) 0.36539(19) 0.0609(8) Uani d . 1 A .
C C36 -0.3117(2) 1.0317(3) 0.3684(2) 0.0780(9) Uani d . 1 . .
H H36A -0.3426 1.0991 0.3586 0.117 Uiso calc R 1 . .
H H36B -0.3461 0.9987 0.4267 0.117 Uiso calc R 1 . .
H H36C -0.3275 0.9933 0.3220 0.117 Uiso calc R 1 . .
C C37 -0.1107(2) 0.9526(2) 0.37054(18) 0.0540(7) Uani d . 1 . .
C C38 0.0073(2) 0.9660(2) 0.37102(17) 0.0510(7) Uani d . 1 A .
C C39 0.0438(2) 0.7978(2) 0.37525(19) 0.0556(7) Uani d . 1 A .
C C40 -0.1538(2) 0.8488(2) 0.37534(18) 0.0570(7) Uani d . 1 A .
C C41 0.2303(2) 0.7283(2) 0.3699(2) 0.0580(7) Uani d . 1 A .
C C42 0.2765(3) 0.7668(2) 0.4364(2) 0.0774(9) Uani d . 1 . .
H H42 0.2305 0.7874 0.4869 0.093 Uiso calc R 1 . .
C C43 0.3930(3) 0.7734(3) 0.4253(3) 0.0865(11) Uani d . 1 . .
C C44 0.4649(3) 0.7418(3) 0.3538(3) 0.0875(11) Uani d . 1 . .
H H44 0.5439 0.7477 0.3478 0.105 Uiso calc R 1 . .
C C45 0.4143(3) 0.7018(3) 0.2927(3) 0.0813(10) Uani d . 1 . .
C C46 0.2980(3) 0.6937(2) 0.2977(2) 0.0719(9) Uani d . 1 . .
H H46 0.2665 0.6658 0.2536 0.086 Uiso calc R 1 . .
C C47 -0.1041(2) 0.6680(2) 0.3773(2) 0.0594(8) Uani d . 1 A .
C C48 -0.1398(2) 0.6393(2) 0.3027(2) 0.0689(8) Uani d . 1 . .
H H48 -0.1379 0.6851 0.2501 0.083 Uiso calc R 1 . .
C C49 -0.1790(3) 0.5409(3) 0.3062(3) 0.0842(10) Uani d . 1 . .
H H49 -0.2034 0.5205 0.2555 0.101 Uiso calc R 1 . .
C C50 -0.1822(3) 0.4744(3) 0.3822(3) 0.0958(12) Uani d . 1 . .
H H50 -0.2098 0.4088 0.3843 0.115 Uiso calc R 1 . .
C C51 -0.1446(3) 0.5037(3) 0.4566(3) 0.1045(13) Uani d . 1 . .
H H51 -0.1454 0.4570 0.5084 0.125 Uiso calc R 1 . .
C C52 -0.1060(3) 0.6004(3) 0.4558(2) 0.0824(10) Uani d . 1 . .
H H52 -0.0816 0.6202 0.5067 0.099 Uiso calc R 1 . .
F F1 1.1880(2) 0.5440(2) 0.1584(2) 0.1679(12) Uani d . 1 . .
F F2 1.2538(2) 0.38220(18) -0.09971(17) 0.1294(9) Uani d . 1 . .
F F3 0.44001(18) 0.8134(2) 0.4878(2) 0.1534(11) Uani d . 1 . .
F F4 0.48222(18) 0.6688(2) 0.22030(17) 0.1357(9) Uani d . 1 . .
N N1 0.90847(18) -0.14441(16) 0.13628(15) 0.0541(6) Uani d . 1 . .
N N2 0.97453(18) 0.16928(16) 0.11163(16) 0.0562(6) Uani d . 1 . .
N N3 0.77646(17) 0.20300(16) 0.12754(16) 0.0599(6) Uani d . 1 . .
N N4 -0.1453(2) 1.1331(2) 0.35725(18) 0.0727(7) Uani d . 1 . .
N N5 0.08363(17) 0.88634(17) 0.37372(15) 0.0541(6) Uani d . 1 . .
N N6 -0.06783(17) 0.77231(16) 0.37620(15) 0.0554(6) Uani d . 1 . .
O O1 0.64353(15) 0.07934(14) 0.14598(16) 0.0775(6) Uani d . 1 . .
O O2 0.90296(16) 0.33166(14) 0.10255(16) 0.0821(7) Uani d . 1 . .
O O3 -0.25186(16) 0.82396(16) 0.37831(15) 0.0752(6) Uani d . 1 . .
O O4 0.11221(15) 0.71443(14) 0.37613(14) 0.0670(6) Uani d . 1 . .
S S1 1.13454(6) -0.18204(6) 0.11948(6) 0.0718(3) Uani d . 1 . .
S S2 0.03047(9) 1.26163(7) 0.34672(8) 0.1010(4) Uani d . 1 . .

loop_
_atom_site_aniso_label
_atom_site_aniso_U_11
_atom_site_aniso_U_22
_atom_site_aniso_U_33
_atom_site_aniso_U_12
_atom_site_aniso_U_13
_atom_site_aniso_U_23
C1 0.0431(15) 0.0674(19) 0.0458(17) -0.0121(13) -0.0077(12) 0.0003(14)
C2 0.0455(15) 0.077(2) 0.068(2) -0.0191(14) -0.0016(14) -0.0098(16)
C3 0.057(2) 0.097(3) 0.118(3) -0.0270(19) -0.0235(19) 0.010(2)
C4 0.052(2) 0.134(4) 0.190(4) 0.000(2) -0.022(2) -0.052(3)
C5 0.0465(17) 0.087(2) 0.111(3) -0.0059(16) -0.0153(17) 0.010(2)
C6 0.0470(16) 0.070(2) 0.072(2) -0.0041(14) -0.0145(14) 0.0022(16)
C7 0.0427(14) 0.0547(16) 0.0445(16) -0.0085(12) -0.0088(12) -0.0010(12)
C8 0.0488(15) 0.0531(16) 0.0512(18) -0.0056(12) -0.0127(12) 0.0025(13)
C9 0.0425(14) 0.0520(16) 0.0520(17) -0.0090(12) -0.0111(12) -0.0011(13)
C10 0.0489(16) 0.0529(17) 0.093(2) -0.0134(13) -0.0174(15) -0.0056(16)
C11 0.0415(14) 0.0486(15) 0.0544(18) -0.0082(12) -0.0087(12) -0.0010(12)
C12 0.0418(14) 0.0535(16) 0.0472(17) -0.0105(12) -0.0081(12) 0.0002(12)
C13 0.0494(17) 0.0500(17) 0.081(2) -0.0145(14) -0.0026(15) -0.0023(15)
C14 0.0437(16) 0.0521(17) 0.074(2) -0.0117(13) -0.0087(14) -0.0001(14)
C15 0.0493(17) 0.0386(15) 0.103(3) -0.0088(13) -0.0076(17) 0.0019(16)
C16 0.079(2) 0.0566(19) 0.103(3) -0.0080(17) 0.0020(19) -0.0171(18)
C17 0.086(3) 0.061(2) 0.130(4) -0.0180(19) -0.027(2) -0.029(2)
C18 0.060(2) 0.057(2) 0.129(3) -0.0170(16) -0.008(2) -0.001(2)
C19 0.068(2) 0.062(2) 0.094(3) -0.0139(17) 0.0091(19) 0.0023(19)
C20 0.073(2) 0.064(2) 0.089(3) -0.0252(17) -0.0098(19) -0.0036(18)
C21 0.0436(16) 0.0516(17) 0.099(3) -0.0108(14) -0.0013(17) -0.0035(17)
C22 0.071(2) 0.077(2) 0.111(3) -0.0036(19) 0.000(2) -0.020(2)
C23 0.083(3) 0.092(3) 0.151(4) 0.000(2) 0.016(3) -0.036(3)
C24 0.063(2) 0.065(2) 0.195(6) 0.001(2) 0.017(3) -0.011(3)
C25 0.064(2) 0.065(2) 0.175(5) -0.0017(19) -0.023(2) 0.009(3)
C26 0.0558(19) 0.060(2) 0.121(3) -0.0018(16) -0.014(2) -0.0017(19)
C27 0.085(2) 0.070(2) 0.080(2) -0.0151(18) -0.0209(18) -0.0087(17)
C28 0.117(3) 0.083(3) 0.115(3) -0.036(3) -0.017(3) -0.011(2)
C29 0.085(5) 0.110(6) 0.090(6) -0.037(4) -0.020(4) -0.005(5)
C30 0.069(4) 0.091(6) 0.086(7) -0.022(4) -0.016(4) -0.014(5)
C29' 0.096(6) 0.100(7) 0.101(8) -0.041(5) -0.015(6) -0.001(6)
C30' 0.075(6) 0.095(7) 0.102(9) -0.018(5) -0.014(6) -0.016(6)
C31 0.0602(19) 0.081(2) 0.078(2) -0.0168(17) -0.0073(16) -0.0080(18)
C32 0.0657(19) 0.0606(19) 0.0538(19) -0.0079(15) -0.0126(14) -0.0049(14)
C33 0.0596(17) 0.0561(17) 0.0449(17) -0.0024(14) -0.0091(13) -0.0057(13)
C34 0.077(2) 0.0589(19) 0.070(2) 0.0026(16) -0.0214(17) -0.0126(16)
C35 0.0626(18) 0.068(2) 0.057(2) 0.0097(16) -0.0165(14) -0.0164(15)
C36 0.0600(19) 0.092(2) 0.089(3) 0.0217(17) -0.0255(17) -0.0251(19)
C37 0.0537(16) 0.0591(17) 0.0499(18) 0.0032(14) -0.0099(13) -0.0076(13)
C38 0.0499(16) 0.0570(17) 0.0457(17) -0.0007(13) -0.0101(12) -0.0019(13)
C39 0.0449(15) 0.0593(18) 0.061(2) -0.0018(14) -0.0097(13) -0.0007(14)
C40 0.0473(16) 0.070(2) 0.0539(19) 0.0003(14) -0.0114(13) -0.0067(15)
C41 0.0489(16) 0.0462(16) 0.077(2) -0.0016(13) -0.0126(15) 0.0018(15)
C42 0.062(2) 0.086(2) 0.087(3) 0.0075(17) -0.0132(18) -0.023(2)
C43 0.061(2) 0.096(3) 0.115(3) 0.0071(18) -0.037(2) -0.036(2)
C44 0.0490(19) 0.090(3) 0.123(3) -0.0025(18) -0.010(2) -0.016(2)
C45 0.067(2) 0.086(2) 0.088(3) 0.0131(19) 0.000(2) -0.016(2)
C46 0.064(2) 0.066(2) 0.088(3) 0.0038(16) -0.0178(18) -0.0127(18)
C47 0.0464(15) 0.0544(17) 0.076(2) -0.0071(13) -0.0108(15) 0.0005(16)
C48 0.0692(19) 0.069(2) 0.068(2) -0.0130(16) -0.0142(16) -0.0025(17)
C49 0.084(2) 0.072(2) 0.099(3) -0.0190(19) -0.019(2) -0.013(2)
C50 0.094(3) 0.056(2) 0.136(4) -0.0219(19) -0.025(3) 0.005(2)
C51 0.119(3) 0.084(3) 0.106(3) -0.035(2) -0.039(3) 0.037(2)
C52 0.093(2) 0.076(2) 0.078(3) -0.0247(19) -0.0283(19) 0.0120(19)
F1 0.155(2) 0.156(2) 0.211(3) -0.0646(19) -0.020(2) -0.092(2)
F2 0.1213(18) 0.1280(19) 0.121(2) -0.0478(15) 0.0415(15) -0.0180(15)
F3 0.0865(15) 0.217(3) 0.192(3) 0.0190(16) -0.0610(16) -0.116(2)
F4 0.0898(15) 0.178(2) 0.137(2) 0.0182(15) 0.0124(14) -0.0562(19)
N1 0.0443(12) 0.0508(13) 0.0675(16) -0.0084(10) -0.0137(11) -0.0017(11)
N2 0.0419(12) 0.0465(13) 0.0779(17) -0.0091(11) -0.0068(11) -0.0013(11)
N3 0.0386(12) 0.0501(14) 0.0879(19) -0.0061(10) -0.0039(11) -0.0041(12)
N4 0.0753(18) 0.0701(18) 0.0799(19) 0.0162(14) -0.0280(14) -0.0201(14)
N5 0.0447(12) 0.0527(14) 0.0641(16) -0.0034(11) -0.0113(11) -0.0004(11)
N6 0.0444(12) 0.0544(14) 0.0674(16) -0.0052(11) -0.0127(11) -0.0024(11)
O1 0.0407(11) 0.0618(13) 0.1280(19) -0.0094(9) -0.0173(11) 0.0012(12)
O2 0.0486(11) 0.0473(12) 0.143(2) -0.0105(9) 0.0007(12) -0.0020(12)
O3 0.0442(11) 0.0851(15) 0.0979(17) -0.0065(10) -0.0137(11) -0.0129(12)
O4 0.0472(11) 0.0523(11) 0.1013(17) -0.0011(9) -0.0168(10) -0.0025(11)
S1 0.0491(4) 0.0610(5) 0.1040(7) 0.0001(4) -0.0169(4) 0.0000(4)
S2 0.1153(8) 0.0557(5) 0.1417(10) 0.0006(5) -0.0461(7) -0.0173(6)

loop_
_atom_type_symbol
_atom_type_description
_atom_type_scat_dispersion_real
_atom_type_scat_dispersion_imag
_atom_type_scat_source
C C 0.0033 0.0016 'International Tables Vol C Tables 4.2.6.8 and 6.1.1.4'
H H 0.0000 0.0000 'International Tables Vol C Tables 4.2.6.8 and 6.1.1.4'
N N 0.0061 0.0033 'International Tables Vol C Tables 4.2.6.8 and 6.1.1.4'
O O 0.0106 0.0060 'International Tables Vol C Tables 4.2.6.8 and 6.1.1.4'
F F 0.0171 0.0103 'International Tables Vol C Tables 4.2.6.8 and 6.1.1.4'
S S 0.1246 0.1234 'International Tables Vol C Tables 4.2.6.8 and 6.1.1.4'

loop_
_geom_angle_atom_site_label_1
_geom_angle_atom_site_label_2
_geom_angle_atom_site_label_3
_geom_angle
C6 C1 C7 111.4(2)
C6 C1 C2 122.0(2)
C7 C1 C2 126.5(3)
C1 C2 C3 112.0(3)
C1 C2 H2A 109.2
C3 C2 H2A 109.2
C1 C2 H2B 109.2
C3 C2 H2B 109.2
H2A C2 H2B 107.9
C4 C3 C2 117.2(3)
C4 C3 H3A 108.0
C2 C3 H3A 108.0
C4 C3 H3B 108.0
C2 C3 H3B 108.0
H3A C3 H3B 107.2
C5 C4 C3 117.1(3)
C5 C4 H4A 108.0
C3 C4 H4A 108.0
C5 C4 H4B 108.0
C3 C4 H4B 108.0
H4A C4 H4B 107.3
C4 C5 C6 110.7(3)
C4 C5 H5A 109.5
C6 C5 H5A 109.5
C4 C5 H5B 109.5
C6 C5 H5B 109.5
H5A C5 H5B 108.1
C1 C6 C5 125.3(3)
C1 C6 S1 113.7(2)
C5 C6 S1 121.0(2)
C8 C7 C12 115.8(2)
C8 C7 C1 112.5(2)
C12 C7 C1 131.6(2)
N1 C8 C7 127.1(2)
N1 C8 S1 121.3(2)
C7 C8 S1 111.57(19)
N1 C9 C11 121.4(2)
N1 C9 C10 114.7(2)
C11 C9 C10 124.0(2)
C9 C10 H10A 109.5
C9 C10 H10B 109.5
H10A C10 H10B 109.5
C9 C10 H10C 109.5
H10A C10 H10C 109.5
H10B C10 H10C 109.5
C12 C11 C9 120.0(2)
C12 C11 C14 118.4(2)
C9 C11 C14 121.6(2)
N2 C12 C11 122.8(2)
N2 C12 C7 118.8(2)
C11 C12 C7 118.4(2)
N2 C13 O2 121.9(2)
N2 C13 N3 127.0(2)
O2 C13 N3 111.1(2)
O1 C14 N3 118.0(2)
O1 C14 C11 127.1(2)
N3 C14 C11 114.8(2)
C16 C15 C20 122.2(3)
C16 C15 O2 116.2(3)
C20 C15 O2 121.4(3)
C15 C16 C17 116.8(3)
C15 C16 H16 121.6
C17 C16 H16 121.6
C18 C17 F1 118.3(3)
C18 C17 C16 123.5(3)
F1 C17 C16 118.1(4)
C17 C18 C19 116.4(3)
C17 C18 H18 121.8
C19 C18 H18 121.8
F2 C19 C18 117.3(3)
F2 C19 C20 118.5(3)
C18 C19 C20 124.2(3)
C19 C20 C15 116.8(3)
C19 C20 H20 121.6
C15 C20 H20 121.6
C26 C21 C22 121.2(3)
C26 C21 N3 120.2(3)
C22 C21 N3 118.5(3)
C21 C22 C23 119.3(4)
C21 C22 H22 120.3
C23 C22 H22 120.3
C24 C23 C22 118.9(4)
C24 C23 H23 120.5
C22 C23 H23 120.5
C23 C24 C25 121.5(4)
C23 C24 H24 119.2
C25 C24 H24 119.2
C24 C25 C26 119.5(4)
C24 C25 H25 120.3
C26 C25 H25 120.3
C21 C26 C25 119.5(4)
C21 C26 H26 120.3
C25 C26 H26 120.3
C32 C27 C28 124.5(3)
C32 C27 S2 113.3(2)
C28 C27 S2 122.1(3)
C29 C28 C27 112.0(4)
C29' C28 C27 108.3(5)
C29 C28 H28A 109.2
C29' C28 H28A 78.5
C27 C28 H28A 109.2
C29 C28 H28B 109.2
C29' C28 H28B 136.9
C27 C28 H28B 109.2
H28A C28 H28B 107.9
C29 C28 H28C 130.4
C29' C28 H28C 106.9
C27 C28 H28C 110.7
C29 C28 H28D 78.2
C29' C28 H28D 111.5
C27 C28 H28D 110.0
H28A C28 H28D 133.2
H28C C28 H28D 109.3
C28 C29 C30 108.3(8)
C28 C29 H29A 110.0
C30 C29 H29A 110.0
C28 C29 H29B 110.0
C30 C29 H29B 110.0
H29A C29 H29B 108.4
C29 C30 C31 113.5(6)
C29 C30 H30A 108.9
C31 C30 H30A 108.9
C29 C30 H30B 108.9
C31 C30 H30B 108.9
H30A C30 H30B 107.7
C28 C29' C30' 115.2(11)
C28 C29' H29C 108.5
C30' C29' H29C 108.5
C28 C29' H29D 108.5
C30' C29' H29D 108.5
H29C C29' H29D 107.5
C29' C30' C31 105.7(8)
C29' C30' H30C 110.6
C31 C30' H30C 110.6
C29' C30' H30D 110.6
C31 C30' H30D 110.6
H30C C30' H30D 108.7
C32 C31 C30' 115.5(6)
C32 C31 C30 111.0(5)
C32 C31 H31A 109.4
C30' C31 H31A 124.1
C30 C31 H31A 109.4
C32 C31 H31B 109.4
C30' C31 H31B 86.9
C30 C31 H31B 109.4
H31A C31 H31B 108.0
C32 C31 H31C 109.2
C30' C31 H31C 105.2
C30 C31 H31C 86.3
H31B C31 H31C 128.8
C32 C31 H31D 107.9
C30' C31 H31D 109.3
C30 C31 H31D 129.7
H31A C31 H31D 85.6
H31C C31 H31D 109.7
C27 C32 C33 111.8(3)
C27 C32 C31 121.7(3)
C33 C32 C31 126.5(3)
C34 C33 C38 115.9(2)
C34 C33 C32 112.2(3)
C38 C33 C32 131.8(3)
N4 C34 C33 127.3(3)
N4 C34 S2 121.0(2)
C33 C34 S2 111.7(2)
N4 C35 C37 121.4(3)
N4 C35 C36 114.1(3)
C37 C35 C36 124.5(3)
C35 C36 H36A 109.5
C35 C36 H36B 109.5
H36A C36 H36B 109.5
C35 C36 H36C 109.5
H36A C36 H36C 109.5
H36B C36 H36C 109.5
C38 C37 C35 120.4(3)
C38 C37 C40 118.4(2)
C35 C37 C40 121.2(2)
N5 C38 C33 118.7(2)
N5 C38 C37 122.9(2)
C33 C38 C37 118.3(2)
N5 C39 O4 121.5(2)
N5 C39 N6 127.1(3)
O4 C39 N6 111.4(2)
O3 C40 N6 119.0(3)
O3 C40 C37 126.8(3)
N6 C40 C37 114.2(2)
C46 C41 C42 121.4(3)
C46 C41 O4 116.5(3)
C42 C41 O4 121.9(3)
C43 C42 C41 117.1(3)
C43 C42 H42 121.4
C41 C42 H42 121.4
F3 C43 C44 117.7(3)
F3 C43 C42 118.3(3)
C44 C43 C42 124.0(3)
C45 C44 C43 115.8(3)
C45 C44 H44 122.1
C43 C44 H44 122.1
C44 C45 F4 118.1(3)
C44 C45 C46 124.1(3)
F4 C45 C46 117.8(3)
C41 C46 C45 117.4(3)
C41 C46 H46 121.3
C45 C46 H46 121.3
C48 C47 C52 121.0(3)
C48 C47 N6 119.8(3)
C52 C47 N6 119.2(3)
C47 C48 C49 119.1(3)
C47 C48 H48 120.5
C49 C48 H48 120.5
C50 C49 C48 120.6(3)
C50 C49 H49 119.7
C48 C49 H49 119.7
C49 C50 C51 119.8(3)
C49 C50 H50 120.1
C51 C50 H50 120.1
C52 C51 C50 121.1(3)
C52 C51 H51 119.4
C50 C51 H51 119.4
C51 C52 C47 118.3(3)
C51 C52 H52 120.9
C47 C52 H52 120.9
C9 N1 C8 117.1(2)
C13 N2 C12 117.0(2)
C13 N3 C14 120.0(2)
C13 N3 C21 122.4(2)
C14 N3 C21 117.7(2)
C35 N4 C34 116.6(3)
C39 N5 C38 116.9(2)
C39 N6 C40 120.4(2)
C39 N6 C47 122.5(2)
C40 N6 C47 117.1(2)
C13 O2 C15 118.1(2)
C39 O4 C41 118.4(2)
C8 S1 C6 90.83(13)
C34 S2 C27 90.96(15)

loop_
_geom_bond_atom_site_label_1
_geom_bond_atom_site_label_2
_geom_bond_distance
_geom_bond_publ_flag
C1 C6 1.351(4) ?
C1 C7 1.445(3) ?
C1 C2 1.494(4) ?
C2 C3 1.527(4) ?
C2 H2A 0.97 ?
C2 H2B 0.97 ?
C3 C4 1.451(5) ?
C3 H3A 0.97 ?
C3 H3B 0.97 ?
C4 C5 1.448(5) ?
C4 H4A 0.97 ?
C4 H4B 0.97 ?
C5 C6 1.494(4) ?
C5 H5A 0.97 ?
C5 H5B 0.97 ?
C6 S1 1.739(3) y
C7 C8 1.391(3) ?
C7 C12 1.408(3) ?
C8 N1 1.349(3) ?
C8 S1 1.730(3) y
C9 N1 1.325(3) ?
C9 C11 1.431(3) ?
C9 C10 1.499(3) ?
C10 H10A 0.96 ?
C10 H10B 0.96 ?
C10 H10C 0.96 ?
C11 C12 1.407(3) ?
C11 C14 1.454(3) ?
C12 N2 1.378(3) ?
C13 N2 1.264(3) ?
C13 O2 1.356(3) ?
C13 N3 1.371(3) ?
C14 O1 1.214(3) ?
C14 N3 1.416(3) ?
C15 C16 1.361(4) ?
C15 C20 1.379(4) ?
C15 O2 1.400(3) ?
C16 C17 1.381(4) ?
C16 H16 0.93 ?
C17 C18 1.349(5) ?
C17 F1 1.352(4) ?
C18 C19 1.356(4) ?
C18 H18 0.93 ?
C19 F2 1.348(4) ?
C19 C20 1.357(4) ?
C20 H20 0.93 ?
C21 C26 1.359(4) ?
C21 C22 1.380(4) ?
C21 N3 1.453(3) ?
C22 C23 1.385(5) ?
C22 H22 0.93 ?
C23 C24 1.364(6) ?
C23 H23 0.93 ?
C24 C25 1.372(6) ?
C24 H24 0.93 ?
C25 C26 1.376(4) ?
C25 H25 0.93 ?
C26 H26 0.93 ?
C27 C32 1.355(4) ?
C27 C28 1.515(5) ?
C27 S2 1.728(3) y
C28 C29 1.480(7) ?
C28 C29' 1.500(8) ?
C28 H28A 0.97 ?
C28 H28B 0.97 ?
C28 H28C 0.97 ?
C28 H28D 0.96 ?
C29 C30 1.539(8) ?
C29 H29A 0.97 ?
C29 H29B 0.97 ?
C30 C31 1.551(6) ?
C30 H30A 0.97 ?
C30 H30B 0.97 ?
C29' C30' 1.542(9) ?
C29' H29C 0.97 ?
C29' H29D 0.97 ?
C30' C31 1.548(8) ?
C30' H30C 0.97 ?
C30' H30D 0.97 ?
C31 C32 1.493(4) ?
C31 H31A 0.97 ?
C31 H31B 0.97 ?
C31 H31C 0.95 ?
C31 H31D 0.96 ?
C32 C33 1.433(4) ?
C33 C34 1.390(4) ?
C33 C38 1.405(3) ?
C34 N4 1.359(4) ?
C34 S2 1.724(3) y
C35 N4 1.338(4) ?
C35 C37 1.421(4) ?
C35 C36 1.496(4) ?
C36 H36A 0.96 ?
C36 H36B 0.96 ?
C36 H36C 0.96 ?
C37 C38 1.415(3) ?
C37 C40 1.466(4) ?
C38 N5 1.376(3) ?
C39 N5 1.270(3) ?
C39 O4 1.355(3) ?
C39 N6 1.369(3) ?
C40 O3 1.206(3) ?
C40 N6 1.421(3) ?
C41 C46 1.367(4) ?
C41 C42 1.372(4) ?
C41 O4 1.401(3) ?
C42 C43 1.367(4) ?
C42 H42 0.93 ?
C43 F3 1.337(4) ?
C43 C44 1.366(4) ?
C44 C45 1.343(4) ?
C44 H44 0.93 ?
C45 F4 1.363(4) ?
C45 C46 1.373(4) ?
C46 H46 0.93 ?
C47 C48 1.362(4) ?
C47 C52 1.385(4) ?
C47 N6 1.453(3) ?
C48 C49 1.386(4) ?
C48 H48 0.93 ?
C49 C50 1.347(5) ?
C49 H49 0.93 ?
C50 C51 1.372(5) ?
C50 H50 0.93 ?
C51 C52 1.368(4) ?
C51 H51 0.93 ?
C52 H52 0.93 ?

loop_
_geom_hbond_atom_site_label_D
_geom_hbond_atom_site_label_H
_geom_hbond_atom_site_label_A
_geom_hbond_site_symmetry_A
_geom_hbond_distance_DH
_geom_hbond_distance_HA
_geom_hbond_distance_DA
_geom_hbond_angle_DHA
C4 H4A O1 1_655 0.97 2.42 3.159(4) 132
C29 H29A O3 2_576 0.97 2.54 3.504(12) 170

loop_
_geom_torsion_atom_site_label_1
_geom_torsion_atom_site_label_2
_geom_torsion_atom_site_label_3
_geom_torsion_atom_site_label_4
_geom_torsion
C6 C1 C2 C3 4.8(4)
C7 C1 C2 C3 -177.5(3)
C1 C2 C3 C4 -27.4(4)
C2 C3 C4 C5 47.7(6)
C3 C4 C5 C6 -40.2(5)
C7 C1 C6 C5 -178.6(3)
C2 C1 C6 C5 -0.6(5)
C7 C1 C6 S1 0.1(3)
C2 C1 C6 S1 178.1(2)
C4 C5 C6 C1 17.6(5)
C4 C5 C6 S1 -161.0(3)
C6 C1 C7 C8 0.0(3)
C2 C1 C7 C8 -177.9(3)
C6 C1 C7 C12 -178.7(3)
C2 C1 C7 C12 3.4(5)
C12 C7 C8 N1 -2.8(4)
C1 C7 C8 N1 178.2(2)
C12 C7 C8 S1 178.86(18)
C1 C7 C8 S1 -0.1(3)
N1 C9 C11 C12 -1.3(4)
C10 C9 C11 C12 177.9(3)
N1 C9 C11 C14 178.9(2)
C10 C9 C11 C14 -1.9(4)
C9 C11 C12 N2 178.8(2)
C14 C11 C12 N2 -1.4(4)
C9 C11 C12 C7 -0.5(4)
C14 C11 C12 C7 179.3(2)
C8 C7 C12 N2 -177.0(2)
C1 C7 C12 N2 1.7(4)
C8 C7 C12 C11 2.4(4)
C1 C7 C12 C11 -178.9(3)
C12 C11 C14 O1 -179.6(3)
C9 C11 C14 O1 0.2(5)
C12 C11 C14 N3 -0.1(4)
C9 C11 C14 N3 179.8(2)
C20 C15 C16 C17 -1.2(5)
O2 C15 C16 C17 -176.0(3)
C15 C16 C17 C18 1.6(5)
C15 C16 C17 F1 179.2(3)
F1 C17 C18 C19 -179.0(3)
C16 C17 C18 C19 -1.4(6)
C17 C18 C19 F2 -178.2(3)
C17 C18 C19 C20 0.9(5)
F2 C19 C20 C15 178.4(3)
C18 C19 C20 C15 -0.6(5)
C16 C15 C20 C19 0.8(5)
O2 C15 C20 C19 175.3(3)
C26 C21 C22 C23 -1.3(5)
N3 C21 C22 C23 -178.6(3)
C21 C22 C23 C24 1.5(5)
C22 C23 C24 C25 -0.4(6)
C23 C24 C25 C26 -0.9(6)
C22 C21 C26 C25 0.0(5)
N3 C21 C26 C25 177.2(3)
C24 C25 C26 C21 1.1(5)
C32 C27 C28 C29 -22.5(7)
S2 C27 C28 C29 158.9(5)
C32 C27 C28 C29' 14.7(8)
S2 C27 C28 C29' -163.9(6)
C29' C28 C29 C30 -42.1(8)
C27 C28 C29 C30 48.7(9)
C28 C29 C30 C31 -62.0(13)
C29 C28 C29' C30' 52.6(10)
C27 C28 C29' C30' -49.8(13)
C28 C29' C30' C31 63.1(19)
C29' C30' C31 C32 -40.6(15)
C29' C30' C31 C30 43.4(15)
C29 C30 C31 C32 43.3(11)
C29 C30 C31 C30' -62.7(19)
C28 C27 C32 C33 -178.3(3)
S2 C27 C32 C33 0.5(4)
C28 C27 C32 C31 4.0(5)
S2 C27 C32 C31 -177.2(2)
C30' C31 C32 C27 10.6(8)
C30 C31 C32 C27 -14.2(6)
C30' C31 C32 C33 -166.7(7)
C30 C31 C32 C33 168.5(5)
C27 C32 C33 C34 -0.7(4)
C31 C32 C33 C34 176.9(3)
C27 C32 C33 C38 176.6(3)
C31 C32 C33 C38 -5.9(5)
C38 C33 C34 N4 3.4(4)
C32 C33 C34 N4 -178.9(3)
C38 C33 C34 S2 -177.2(2)
C32 C33 C34 S2 0.6(3)
N4 C35 C37 C38 2.7(4)
C36 C35 C37 C38 -177.3(3)
N4 C35 C37 C40 -177.2(3)
C36 C35 C37 C40 2.8(4)
C34 C33 C38 N5 175.7(2)
C32 C33 C38 N5 -1.4(4)
C34 C33 C38 C37 -2.6(4)
C32 C33 C38 C37 -179.8(3)
C35 C37 C38 N5 -178.4(2)
C40 C37 C38 N5 1.5(4)
C35 C37 C38 C33 -0.1(4)
C40 C37 C38 C33 179.8(2)
C38 C37 C40 O3 177.6(3)
C35 C37 C40 O3 -2.4(4)
C38 C37 C40 N6 -2.5(4)
C35 C37 C40 N6 177.4(2)
C46 C41 C42 C43 2.9(5)
O4 C41 C42 C43 177.4(3)
C41 C42 C43 F3 178.0(3)
C41 C42 C43 C44 -1.7(6)
F3 C43 C44 C45 179.8(3)
C42 C43 C44 C45 -0.4(6)
C43 C44 C45 F4 -179.8(3)
C43 C44 C45 C46 1.6(6)
C42 C41 C46 C45 -2.0(5)
O4 C41 C46 C45 -176.7(3)
C44 C45 C46 C41 -0.4(5)
F4 C45 C46 C41 -179.1(3)
C52 C47 C48 C49 0.3(5)
N6 C47 C48 C49 -177.1(3)
C47 C48 C49 C50 0.2(5)
C48 C49 C50 C51 -1.0(6)
C49 C50 C51 C52 1.4(6)
C50 C51 C52 C47 -0.9(6)
C48 C47 C52 C51 0.1(5)
N6 C47 C52 C51 177.5(3)
C11 C9 N1 C8 1.1(4)
C10 C9 N1 C8 -178.2(2)
C7 C8 N1 C9 1.0(4)
S1 C8 N1 C9 179.2(2)
O2 C13 N2 C12 -178.3(3)
N3 C13 N2 C12 1.9(5)
C11 C12 N2 C13 0.5(4)
C7 C12 N2 C13 179.9(3)
N2 C13 N3 C14 -3.4(5)
O2 C13 N3 C14 176.8(2)
N2 C13 N3 C21 176.9(3)
O2 C13 N3 C21 -2.9(4)
O1 C14 N3 C13 -178.2(3)
C11 C14 N3 C13 2.2(4)
O1 C14 N3 C21 1.5(4)
C11 C14 N3 C21 -178.1(3)
C26 C21 N3 C13 110.3(3)
C22 C21 N3 C13 -72.5(4)
C26 C21 N3 C14 -69.5(4)
C22 C21 N3 C14 107.8(3)
C37 C35 N4 C34 -2.2(4)
C36 C35 N4 C34 177.8(3)
C33 C34 N4 C35 -0.9(5)
S2 C34 N4 C35 179.7(2)
O4 C39 N5 C38 178.7(2)
N6 C39 N5 C38 -1.3(4)
C33 C38 N5 C39 -177.9(2)
C37 C38 N5 C39 0.4(4)
N5 C39 N6 C40 0.1(4)
O4 C39 N6 C40 -179.9(2)
N5 C39 N6 C47 179.5(3)
O4 C39 N6 C47 -0.4(4)
O3 C40 N6 C39 -178.3(3)
C37 C40 N6 C39 1.8(4)
O3 C40 N6 C47 2.2(4)
C37 C40 N6 C47 -177.6(2)
C48 C47 N6 C39 -110.3(3)
C52 C47 N6 C39 72.3(4)
C48 C47 N6 C40 69.2(3)
C52 C47 N6 C40 -108.3(3)
N2 C13 O2 C15 7.3(5)
N3 C13 O2 C15 -172.9(3)
C16 C15 O2 C13 -124.9(3)
C20 C15 O2 C13 60.3(4)
N5 C39 O4 C41 -3.7(4)
N6 C39 O4 C41 176.3(2)
C46 C41 O4 C39 -120.4(3)
C42 C41 O4 C39 64.9(4)
N1 C8 S1 C6 -178.3(2)
C7 C8 S1 C6 0.1(2)
C1 C6 S1 C8 -0.1(2)
C5 C6 S1 C8 178.7(3)
N4 C34 S2 C27 179.3(3)
C33 C34 S2 C27 -0.3(2)
C32 C27 S2 C34 -0.1(3)
C28 C27 S2 C34 178.6(3)
